data_2010352
loop_
_publ_author_name
'Kopf, J\"urgen'
'Schulz, Stefan'

_publ_section_title
;
(1'R,2S,3R)-2-Hydroxy-2-(1-hydroxyethyl)-3-methyl-\g-butyrolactone
;
_journal_name_full 'Acta Crystallographica Section C'
_journal_page_first 84
_journal_page_last 86
_journal_volume 51
_journal_year 1995
_chemical_formula_sum 'C7 H12 O4'
_chemical_formula_weight 160.17
_chemical_melting_point 327.5(5)
_space_group_IT_number 5
_symmetry_cell_setting monoclinic
_symmetry_space_group_name_Hall 'C 2y'
_symmetry_space_group_name_H-M 'C 1 2 1'
_cell_angle_alpha 90.0
_cell_angle_beta 104.970(10)
_cell_angle_gamma 90.0
_cell_formula_units_Z 4
_cell_length_a 15.783(2)
_cell_length_b 5.4580(10)
_cell_length_c 9.5860(10)
_cell_measurement_temperature 173.0(10)
_cell_volume 797.7(2)
_diffrn_ambient_temperature 173.0(10)
_exptl_crystal_density_diffrn 1.334
_refine_ls_R_factor_obs 0.0831
_refine_ls_wR_factor_obs 0.2126
_cod_depositor_comments
;
The following automatic conversions were performed:

'_chemical_melting_point' value '327-328 K' was changed to '327.5(5)'
- the average value was taken and precision was estimated.

Automatic conversion script
Id: cif_fix_values 1646 2011-03-28 12:23:43Z adriana 
;
_cod_original_sg_symbol_H-M 'C 2'
_cod_database_code 2010352

loop_
_symmetry_equiv_pos_as_xyz
'x, y, z'
'-x, y, -z'
'x+1/2, y+1/2, z'
'-x+1/2, y+1/2, -z'

loop_
_atom_site_aniso_label
_atom_site_aniso_U_11
_atom_site_aniso_U_22
_atom_site_aniso_U_33
_atom_site_aniso_U_12
_atom_site_aniso_U_13
_atom_site_aniso_U_23
O1 0.0430(12) 0.0108(11) 0.0213(10) -0.0011(8) 0.0142(8) -0.0026(8)
O2 0.0322(10) 0.0086(11) 0.0228(10) 0.0026(7) 0.0134(8) 0.0033(8)
O4 0.0307(10) 0.0187(12) 0.0208(10) 0.0042(8) 0.0045(8) 0.0027(8)
O5 0.0345(11) 0.0077(10) 0.0235(11) 0.0003(7) 0.0135(8) 0.0019(7)
C1 0.0283(13) 0.0079(13) 0.0201(13) -0.0033(10) 0.0094(10) 0.0036(10)
C2 0.0249(12) 0.0095(13) 0.0153(11) 0.0014(10) 0.0086(9) 0.0018(10)
C3 0.0247(12) 0.017(2) 0.0209(13) 0.0048(11) 0.0086(10) 0.0022(11)
C4 0.0269(13) 0.0153(15) 0.0251(13) 0.0032(11) 0.0051(11) 0.0035(12)
C5 0.0239(12) 0.0088(14) 0.0191(13) -0.0003(9) 0.0070(9) 0.0033(10)
C6 0.0261(13) 0.016(2) 0.037(2) 0.0029(12) 0.0116(11) 0.0012(12)
C7 0.033(2) 0.033(2) 0.047(2) 0.0093(15) 0.0240(14) 0.016(2)

loop_
_atom_site_label
_atom_site_fract_x
_atom_site_fract_y
_atom_site_fract_z
_atom_site_U_iso_or_equiv
_atom_site_thermal_displace_type
_atom_site_calc_flag
_atom_site_refinement_flags
_atom_site_occupancy
_atom_site_disorder_group
_atom_site_type_symbol
O1 0.7014(2) 0.4372(4) 0.5369(2) 0.0239(6) Uani d . 1 . O
O2 0.71380(10) 0.3989(4) 0.8428(2) 0.0200(5) Uani d . 1 . O
H20 0.742(2) 0.300(2) 0.804(3) 0.040(10) Uiso calc R 1 . H
O4 0.61460(10) 0.7567(4) 0.5472(2) 0.0238(6) Uani d . 1 . O
O5 0.79150(10) 0.9976(4) 0.7503(2) 0.0208(5) Uani d . 1 . O
H50 0.798(2) 0.9857(8) 0.6660(10) 0.020(10) Uiso calc R 1 . H
C1 0.6759(2) 0.5917(5) 0.6063(3) 0.0182(6) Uani d . 1 . C
C2 0.7070(2) 0.6264(5) 0.7709(3) 0.0159(6) Uani d . 1 . C
C3 0.6326(2) 0.7826(6) 0.8020(3) 0.0203(7) Uani d . 1 . C
H3 0.6575(2) 0.9056(6) 0.8790(3) 0.040(10) Uiso calc R 1 . H
C4 0.5953(2) 0.9128(6) 0.6578(3) 0.0227(7) Uani d . 1 . C
H41 0.5312(2) 0.9358(6) 0.6405(3) 0.040(10) Uiso calc R 1 . H
H42 0.6231(2) 1.0754(6) 0.6578(3) 0.050(10) Uiso calc R 1 . H
C5 0.7967(2) 0.7583(5) 0.8147(3) 0.0170(6) Uani d . 1 . C
H5 0.8110(2) 0.7832(5) 0.9215(3) 0.020(10) Uiso calc R 1 . H
C6 0.8721(2) 0.6126(6) 0.7842(4) 0.0259(7) Uani d . 1 . C
H61 0.8760(10) 0.452(2) 0.831(3) 0.07(2) Uiso calc R 1 . H
H62 0.9272(3) 0.702(2) 0.822(3) 0.050(10) Uiso calc R 1 . H
H63 0.8620(10) 0.590(5) 0.6797(4) 0.010(10) Uiso calc R 1 . H
C7 0.5626(2) 0.6300(8) 0.8450(4) 0.0355(9) Uani d . 1 . C
H71 0.5877(7) 0.553(5) 0.939(2) 0.08(2) Uiso calc R 1 . H
H72 0.541(2) 0.503(4) 0.772(2) 0.06(2) Uiso calc R 1 . H
H73 0.5140(10) 0.7360(10) 0.851(4) 0.05(2) Uiso calc R 1 . H

loop_
_geom_bond_atom_site_label_1
_geom_bond_atom_site_label_2
_geom_bond_site_symmetry_2
_geom_bond_distance
_geom_bond_publ_flag
O1 C1 . 1.205(4) yes
O2 C2 . 1.411(3) yes
O2 H20 . 0.84 ?
O4 C1 . 1.337(3) yes
O4 C4 . 1.453(4) yes
O5 C5 . 1.438(4) yes
O5 H50 . 0.84 ?
C1 C2 . 1.538(4) yes
C2 C3 . 1.541(4) yes
C2 C5 . 1.547(3) yes
C3 C7 . 1.523(4) yes
C3 C4 . 1.530(4) yes
C3 H3 . 1.00 ?
C4 H41 . 0.99 ?
C4 H42 . 0.99 ?
C5 C6 . 1.521(4) yes
C5 H5 . 1.00 ?
C6 H61 . 0.98 ?
C6 H62 . 0.98 ?
C6 H63 . 0.98 ?
C7 H71 . 0.98 ?
C7 H72 . 0.98 ?
C7 H73 . 0.98 ?

loop_
_cod_related_entry_id
_cod_related_entry_database
_cod_related_entry_code
1 ChemSpider 21187488

_cod_duplicate_entry 2002905
